data_2015161
loop_
_publ_author_name
'Pelosi, G.'
'Pelizzi, C.'
'Belicchi Ferrari, M.'
'Rodr\'iguez Arg\"uelles, M.C.'
'Vieito, C.'
'Sanmart\'in, J.'

_publ_section_title
;
 Isatin 3-semicarbazone and 1-methylisatin 3-semicarbazone
;
_journal_coeditor_code HJ1061
_journal_issue 10
_journal_name_full 'Acta Crystallographica Section C'
_journal_page_first o589
_journal_page_last o592
_journal_paper_doi 10.1107/S0108270105024959
_journal_volume 61
_journal_year 2005
_chemical_formula_iupac 'C9 H8 N4 O2'
_chemical_formula_moiety 'C9 H8 N4 O2'
_chemical_formula_sum 'C9 H8 N4 O2'
_chemical_formula_weight 204.19
_chemical_melting_point 291
_chemical_name_common 'isatin 3-semicarbazone'
_chemical_name_systematic
;
1H-indole-2,3-dione 3-semicarbazone
;
_space_group_IT_number 14
_symmetry_cell_setting monoclinic
_symmetry_space_group_name_Hall '-P 2ybc'
_symmetry_space_group_name_H-M 'P 1 21/c 1'
_atom_sites_solution_hydrogens geom
_atom_sites_solution_primary direct
_atom_sites_solution_secondary difmap
_audit_creation_method SHELXL-97
_cell_angle_alpha 90.00
_cell_angle_beta 101.84(3)
_cell_angle_gamma 90.00
_cell_formula_units_Z 4
_cell_length_a 5.5540(10)
_cell_length_b 18.754(3)
_cell_length_c 8.974(2)
_cell_measurement_reflns_used 20
_cell_measurement_temperature 298(2)
_cell_measurement_theta_max 30
_cell_measurement_theta_min 20
_cell_volume 914.8(3)
_computing_cell_refinement 'local program (Belletti et al., 1988)'
_computing_data_collection 'local program (Belletti et al., 1988)'
_computing_data_reduction 'local program (Belletti et al., 1988)'
_computing_molecular_graphics 'ORTEPIII (Burnett & Johnson, 1996) and PLATON (Spek, 2003)'
_computing_publication_material SHELXL97
_computing_structure_refinement 'SHELXL97 (Sheldrick, 1997)'
_computing_structure_solution 'SIR97 (Altomare et al., 1999)'
_diffrn_ambient_temperature 298(2)
_diffrn_measured_fraction_theta_full 0.998
_diffrn_measured_fraction_theta_max 0.998
_diffrn_measurement_device_type 'Siemens AED'
_diffrn_measurement_method \q--2\q
_diffrn_radiation_monochromator graphite
_diffrn_radiation_source 'fine-focus sealed tube'
_diffrn_radiation_type CuK\a
_diffrn_radiation_wavelength 1.54178
_diffrn_reflns_av_R_equivalents 0.0323
_diffrn_reflns_av_sigmaI/netI 0.0314
_diffrn_reflns_limit_h_max 5
_diffrn_reflns_limit_h_min -6
_diffrn_reflns_limit_k_max 21
_diffrn_reflns_limit_k_min 0
_diffrn_reflns_limit_l_max 10
_diffrn_reflns_limit_l_min 0
_diffrn_reflns_number 1438
_diffrn_reflns_theta_full 70.0
_diffrn_reflns_theta_max 62.5
_diffrn_reflns_theta_min 2.17
_diffrn_standards_decay_% 1
_diffrn_standards_interval_count 100
_diffrn_standards_number 1
_exptl_absorpt_coefficient_mu 0.9245
_exptl_absorpt_correction_type none
_exptl_crystal_colour 'pale yellow'
_exptl_crystal_density_diffrn 1.483
_exptl_crystal_density_method 'not measured'
_exptl_crystal_description prism
_exptl_crystal_F_000 424
_exptl_crystal_size_max 0.3
_exptl_crystal_size_mid 0.2
_exptl_crystal_size_min 0.2
_refine_diff_density_max 0.173
_refine_diff_density_min -0.149
_refine_ls_extinction_method none
_refine_ls_goodness_of_fit_ref 0.929
_refine_ls_hydrogen_treatment noref
_refine_ls_matrix_type fullcycle
_refine_ls_number_parameters 136
_refine_ls_number_reflns 1354
_refine_ls_number_restraints 0
_refine_ls_restrained_S_all 0.929
_refine_ls_R_factor_all 0.0593
_refine_ls_R_factor_gt 0.0337
_refine_ls_shift/su_max 0.013
_refine_ls_shift/su_mean 0.005
_refine_ls_structure_factor_coef Fsqd
_refine_ls_weighting_details 'calc w=1/[\s^2^(Fo^2^)+(0.0504P)^2^] where P=(Fo^2^+2Fc^2^)/3'
_refine_ls_weighting_scheme calc
_refine_ls_wR_factor_gt 0.0789
_refine_ls_wR_factor_ref 0.0915
_reflns_number_gt 907
_reflns_number_total 1354
_reflns_threshold_expression I>2\s(I)
_cod_data_source_file hj1061.cif
_cod_data_source_block I
_cod_depositor_comments
;
The following automatic conversions were performed:
'_geom_bond_publ_flag' value 'YES' changed to 'yes' according to
'/home/saulius/struct/CIF-dictionaries/cif_core.dic' dictionary named
'cif_core.dic' version 2.4.1 from 2010-06-29 (16 times).

Automatic conversion script
Id: cif_fix_enum 1527 2010-12-29 10:47:43Z saulius 

The following automatic conversions were performed:

'_geom_bond_publ_flag' value 'YES' changed to 'yes' according to
/home/saulius/struct/CIF-dictionaries/cif_core.dic dictionary named
'cif_core.dic' version 2.4.1 from 2010-06-29 (16 times).

Automatic conversion script
Id: cif_fix_values 1715 2011-07-08 13:25:40Z adriana 
;
_cod_original_sg_symbol_H-M 'P 21/c'
_cod_database_code 2015161

loop_
_symmetry_equiv_pos_as_xyz
'x, y, z'
'-x, y+1/2, -z+1/2'
'-x, -y, -z'
'x, -y+1/2, z+1/2'

loop_
_atom_site_label
_atom_site_fract_x
_atom_site_fract_y
_atom_site_fract_z
_atom_site_U_iso_or_equiv
_atom_site_adp_type
_atom_site_calc_flag
_atom_site_refinement_flags
_atom_site_occupancy
_atom_site_disorder_assembly
_atom_site_disorder_group
_atom_site_type_symbol
H1 0.3141 0.2126 0.6025 0.089 Uiso d . 1 . . H
H2 0.4634 0.1467 0.5359 0.050 Uiso d . 1 . . H
H3 0.7810 0.2502 0.3417 0.074 Uiso d . 1 . . H
H4 0.7642 -0.0136 0.3698 0.050 Uiso d . 1 . . H
H5 0.9503 -0.1173 0.2932 0.065 Uiso d . 1 . . H
H6 1.2606 -0.1078 0.1552 0.065 Uiso d . 1 . . H
H7 1.3827 0.0068 0.0898 0.050 Uiso d . 1 . . H
H8 1.3034 0.1560 0.0924 0.092 Uiso d . 1 . . H
O1 0.5024(3) 0.30826(7) 0.48589(18) 0.0571(5) Uani d . 1 . . O
O2 1.0307(3) 0.24314(7) 0.21098(17) 0.0516(4) Uani d . 1 . . O
N1 0.4202(4) 0.19444(9) 0.5468(2) 0.0540(5) Uani d . 1 . . N
N2 0.6855(3) 0.21900(8) 0.3862(2) 0.0455(5) Uani d . 1 . . N
N3 0.7266(3) 0.14809(8) 0.37596(19) 0.0431(5) Uani d . 1 . . N
N4 1.1815(3) 0.13399(8) 0.1535(2) 0.0465(5) Uani d . 1 . . N
C1 0.5303(4) 0.24379(11) 0.4767(2) 0.0440(5) Uani d . 1 . . C
C2 0.8857(4) 0.12954(10) 0.2964(2) 0.0392(5) Uani d . 1 . . C
C3 0.9602(4) 0.05687(10) 0.2719(2) 0.0402(5) Uani d . 1 . . C
C4 0.8875(5) -0.00943(11) 0.3137(3) 0.0522(6) Uani d . 1 . . C
C5 1.0005(5) -0.06931(11) 0.2705(3) 0.0602(7) Uani d . 1 . . C
C6 1.1839(5) -0.06316(11) 0.1876(3) 0.0597(7) Uani d . 1 . . C
C7 1.2581(4) 0.00260(12) 0.1448(3) 0.0550(6) Uani d . 1 . . C
C8 1.1426(4) 0.06185(10) 0.1863(2) 0.0436(5) Uani d . 1 . . C
C9 1.0355(4) 0.17762(10) 0.2165(2) 0.0411(5) Uani d . 1 . . C

loop_
_atom_site_aniso_label
_atom_site_aniso_U_11
_atom_site_aniso_U_22
_atom_site_aniso_U_33
_atom_site_aniso_U_12
_atom_site_aniso_U_13
_atom_site_aniso_U_23
O1 0.0673(11) 0.0379(9) 0.0789(12) 0.0021(7) 0.0445(9) -0.0033(8)
O2 0.0578(10) 0.0352(8) 0.0694(11) -0.0025(7) 0.0307(8) 0.0010(7)
N1 0.0657(13) 0.0401(10) 0.0683(13) -0.0008(9) 0.0421(11) -0.0014(9)
N2 0.0527(11) 0.0352(9) 0.0578(12) 0.0010(8) 0.0329(10) -0.0018(8)
N3 0.0466(11) 0.0368(10) 0.0503(11) 0.0022(8) 0.0202(9) -0.0009(8)
N4 0.0494(11) 0.0390(10) 0.0590(12) -0.0006(8) 0.0295(10) 0.0005(9)
C1 0.0457(12) 0.0399(13) 0.0518(14) 0.0012(10) 0.0230(11) -0.0023(10)
C2 0.0389(12) 0.0378(11) 0.0448(12) -0.0024(9) 0.0177(10) -0.0002(10)
C3 0.0417(12) 0.0352(10) 0.0462(12) -0.0007(10) 0.0152(10) -0.0004(10)
C4 0.0596(15) 0.0424(13) 0.0595(15) -0.0030(11) 0.0237(12) 0.0035(11)
C5 0.0778(19) 0.0351(12) 0.0708(17) 0.0010(11) 0.0223(15) 0.0006(11)
C6 0.0736(17) 0.0393(13) 0.0683(17) 0.0136(12) 0.0198(15) -0.0060(12)
C7 0.0561(15) 0.0513(14) 0.0640(16) 0.0108(11) 0.0271(13) -0.0040(12)
C8 0.0445(13) 0.0411(12) 0.0482(13) 0.0014(10) 0.0163(11) -0.0025(10)
C9 0.0405(12) 0.0378(12) 0.0488(13) -0.0023(9) 0.0181(11) -0.0009(10)

loop_
_atom_type_symbol
_atom_type_description
_atom_type_scat_dispersion_real
_atom_type_scat_dispersion_imag
_atom_type_scat_source
C C 0.0033 0.0016 'International Tables Vol C Tables 4.2.6.8 and 6.1.1.4'
H H 0.0000 0.0000 'International Tables Vol C Tables 4.2.6.8 and 6.1.1.4'
N N 0.0061 0.0033 'International Tables Vol C Tables 4.2.6.8 and 6.1.1.4'
O O 0.0106 0.0060 'International Tables Vol C Tables 4.2.6.8 and 6.1.1.4'

loop_
_geom_angle_atom_site_label_1
_geom_angle_atom_site_label_2
_geom_angle_atom_site_label_3
_geom_angle
C1 N1 H1 114.10
C1 N1 H2 117.46
H1 N1 H2 128.4
N3 N2 C1 120.29(16)
N3 N2 H3 117.89
C1 N2 H3 121.27
C2 N3 N2 116.44(17)
C9 N4 C8 111.21(17)
C9 N4 H8 119.41
C8 N4 H8 129.37
O1 C1 N1 125.19(19)
O1 C1 N2 118.37(18)
N1 C1 N2 116.44(17)
N3 C2 C3 125.72(19)
N3 C2 C9 127.54(19)
C3 C2 C9 106.70(17)
C4 C3 C8 119.7(2)
C4 C3 C2 133.9(2)
C8 C3 C2 106.38(18)
C5 C4 C3 118.7(2)
C5 C4 H4 120.7
C3 C4 H4 120.6
C4 C5 C6 120.7(2)
C4 C5 H5 121.7
C6 C5 H5 117.5
C7 C6 C5 121.3(2)
C7 C6 H6 119.6
C5 C6 H6 119.1
C8 C7 C6 117.7(2)
C8 C7 H7 120.9
C6 C7 H7 121.3
C7 C8 C3 121.9(2)
C7 C8 N4 128.3(2)
C3 C8 N4 109.80(18)
O2 C9 N4 126.61(19)
O2 C9 C2 127.49(19)
N4 C9 C2 105.89(17)

loop_
_geom_bond_atom_site_label_1
_geom_bond_atom_site_label_2
_geom_bond_site_symmetry_2
_geom_bond_distance
_geom_bond_publ_flag
O1 C1 . 1.224(2) yes
O2 C9 . 1.230(2) yes
N1 C1 . 1.336(3) yes
N1 H1 . 0.9135 ?
N1 H2 . 0.9378 ?
N2 N3 . 1.356(2) yes
N2 C1 . 1.380(3) yes
N2 H3 . 0.9327 ?
N3 C2 . 1.293(3) yes
N4 C9 . 1.355(3) yes
N4 C8 . 1.411(2) yes
N4 H8 . 1.0396 ?
C2 C3 . 1.454(3) yes
C2 C9 . 1.505(3) yes
C3 C4 . 1.383(3) yes
C3 C8 . 1.395(3) yes
C4 C5 . 1.380(3) yes
C4 H4 . 0.933 ?
C5 C6 . 1.384(4) yes
C5 H5 . 0.976 ?
C6 C7 . 1.380(3) yes
C6 H6 . 1.009 ?
C7 C8 . 1.372(3) yes
C7 H7 . 0.932 ?

loop_
_geom_hbond_atom_site_label_D
_geom_hbond_atom_site_label_H
_geom_hbond_atom_site_label_A
_geom_hbond_site_symmetry_A
_geom_hbond_distance_DH
_geom_hbond_distance_HA
_geom_hbond_distance_DA
_geom_hbond_angle_DHA
_geom_hbond_publ_flag
N1 H1 O2 4_455 0.91 2.18 3.087(3) 173 yes
N1 H2 N3 . 0.94 2.25 2.659(3) 106 yes
N2 H3 O2 . 0.93 2.00 2.755(2) 137 yes
N4 H8 O1 4_654 1.04 1.74 2.777(2) 178 yes
C6 H6 O1 2_745 1.01 2.55 3.520(3) 161 ?

loop_
_cod_related_entry_id
_cod_related_entry_database
_cod_related_entry_code
1 ChemSpider 4495086
